data_4003498
loop_
_publ_author_name
'Luo, Min'
'Liang, Fei'
'Hao, Xia'
'Lin, Donghong'
'Li, Bingxuan'
'Lin, Zheshuai'
'Ye, Ning'

_publ_section_title
;
 Rational Design of the Nonlinear Optical Response in a Tin Iodate
 Fluoride Sn(IO3)2F2
;
_journal_issue 6
_journal_name_full 'Chemistry of Materials'
_journal_page_first 2615
_journal_page_last 2620
_journal_paper_doi 10.1021/acs.chemmater.0c00196
_journal_volume 32
_journal_year 2020
_chemical_formula_sum 'F2 I2 O6 Sn'
_chemical_formula_weight 506.49
_space_group_IT_number 4
_space_group_name_Hall 'P 2yb'
_space_group_name_H-M_alt 'P 1 21 1'
_symmetry_cell_setting monoclinic
_symmetry_space_group_name_H-M 'P 1 21 1'
_atom_sites_solution_primary direct
_atom_sites_solution_secondary difmap
_audit_creation_method SHELXL-97
_cell_angle_alpha 90.00
_cell_angle_beta 105.44(5)
_cell_angle_gamma 90.00
_cell_formula_units_Z 2
_cell_length_a 5.436(13)
_cell_length_b 9.91(2)
_cell_length_c 6.281(15)
_cell_measurement_reflns_used 1214
_cell_measurement_temperature 293(2)
_cell_measurement_theta_max 27.5554
_cell_measurement_theta_min 3.8890
_cell_volume 326.2(13)
_computing_cell_refinement 'CrystalClear (Rigaku Inc., 2008)'
_computing_data_collection 'CrystalClear (Rigaku Inc., 2008)'
_computing_data_reduction 'CrystalClear (Rigaku Inc., 2008)'
_computing_molecular_graphics 'SHELXL-97 (Sheldrick, 1997)'
_computing_publication_material 'SHELXL-97 (Sheldrick, 1997)'
_computing_structure_refinement 'SHELXL-97 (Sheldrick, 1997)'
_computing_structure_solution 'SHELXS-97 (Sheldrick, 1990)'
_diffrn_ambient_temperature 293(2)
_diffrn_detector_area_resol_mean 28.5714
_diffrn_measured_fraction_theta_full 0.995
_diffrn_measured_fraction_theta_max 0.995
_diffrn_measurement_device
;
Saturn724+ (2x2 bin mode)
;
_diffrn_measurement_method CCD_Profile_fitting
_diffrn_radiation_monochromator graphite
_diffrn_radiation_source 'fine-focus sealed tube'
_diffrn_radiation_type MoK\a
_diffrn_radiation_wavelength 0.71073
_diffrn_reflns_av_R_equivalents 0.0417
_diffrn_reflns_av_sigmaI/netI 0.0926
_diffrn_reflns_limit_h_max 7
_diffrn_reflns_limit_h_min -4
_diffrn_reflns_limit_k_max 12
_diffrn_reflns_limit_k_min -12
_diffrn_reflns_limit_l_max 8
_diffrn_reflns_limit_l_min -8
_diffrn_reflns_number 2663
_diffrn_reflns_theta_full 27.50
_diffrn_reflns_theta_max 27.50
_diffrn_reflns_theta_min 3.37
_exptl_absorpt_coefficient_mu 13.404
_exptl_absorpt_correction_T_max 1.0000
_exptl_absorpt_correction_T_min 0.7993
_exptl_absorpt_correction_type multi-scan
_exptl_crystal_colour White
_exptl_crystal_density_diffrn 5.155
_exptl_crystal_density_method 'not measured'
_exptl_crystal_description Prism
_exptl_crystal_F_000 444
_exptl_crystal_size_max 0.3000
_exptl_crystal_size_mid 0.1500
_exptl_crystal_size_min 0.1000
_refine_diff_density_max 1.701
_refine_diff_density_min -1.688
_refine_diff_density_rms 0.343
_refine_ls_abs_structure_details 'Flack H D (1983), Acta Cryst. A39, 876-881'
_refine_ls_abs_structure_Flack 0.00
_refine_ls_extinction_coef 0.0061(8)
_refine_ls_extinction_expression Fc^*^=kFc[1+0.001xFc^2^\l^3^/sin(2\q)]^-1/4^
_refine_ls_extinction_method SHELXL
_refine_ls_goodness_of_fit_ref 0.905
_refine_ls_matrix_type full
_refine_ls_number_parameters 101
_refine_ls_number_reflns 1438
_refine_ls_number_restraints 1
_refine_ls_restrained_S_all 0.905
_refine_ls_R_factor_all 0.0359
_refine_ls_R_factor_gt 0.0328
_refine_ls_shift/su_max 0.001
_refine_ls_shift/su_mean 0.000
_refine_ls_structure_factor_coef Fsqd
_refine_ls_weighting_details 'calc w=1/[\s^2^(Fo^2^)+(0.0241P)^2^+0.0000P] where P=(Fo^2^+2Fc^2^)/3'
_refine_ls_weighting_scheme calc
_refine_ls_wR_factor_gt 0.0650
_refine_ls_wR_factor_ref 0.0656
_reflns_number_gt 1256
_reflns_number_total 1438
_reflns_threshold_expression >2sigma(I)
_cod_data_source_file cm0c00196_si_002.cif
_cod_data_source_block a
_cod_depositor_comments
;
The following automatic conversions were performed:

data item '_exptl_absorpt_correction_type' value 'Multi-scan' was
changed to 'multi-scan' in accordance with the
/home/data/users/saulius/crontab/automatic-downloads/rss-feeds/ACS/lib/dictionaries/cif_core.dic
dictionary named 'cif_core.dic' version 2.4.2 last updated on
2011-04-26.

Automatic conversion script
Id: cif_fix_values 7556 2019-12-06 15:28:31Z antanas 

 Adding full bibliography for 4003497--4003498.cif.

 Adding full bibliography for 4003497--4003498.cif.
;
_cod_original_cell_volume 326.3(13)
_cod_original_sg_symbol_H-M P21
_cod_database_code 4003498

loop_
_symmetry_equiv_pos_as_xyz
'x, y, z'
'-x, y+1/2, -z'

loop_
_atom_site_label
_atom_site_type_symbol
_atom_site_fract_x
_atom_site_fract_y
_atom_site_fract_z
_atom_site_U_iso_or_equiv
_atom_site_adp_type
_atom_site_occupancy
_atom_site_symmetry_multiplicity
_atom_site_calc_flag
_atom_site_refinement_flags
_atom_site_disorder_assembly
_atom_site_disorder_group
I1 I 0.41731(16) 0.24455(7) 0.05449(13) 0.0129(2) Uani 1 1 d . . .
I2 I 0.19212(15) 0.02035(8) 0.36628(13) 0.0133(2) Uani 1 1 d . . .
Sn1 Sn -0.19466(19) 0.12865(11) 0.71237(17) 0.0124(2) Uani 1 1 d . . .
O1 O -0.0485(16) 0.0033(11) 0.5218(14) 0.011(2) Uani 1 1 d . . .
O2 O 0.1385(18) 0.1950(9) 0.2924(15) 0.015(2) Uani 1 1 d . . .
F1 F -0.2881(13) 0.2631(8) 0.4735(11) 0.0169(17) Uani 1 1 d . . .
F2 F -0.1011(14) -0.0033(8) 0.9513(12) 0.0177(17) Uani 1 1 d . . .
O3 O 0.1386(16) 0.2376(10) -0.1822(14) 0.0153(19) Uani 1 1 d . . .
O4 O 0.6515(18) 0.2632(11) -0.1102(16) 0.021(2) Uani 1 1 d . . .
O5 O 0.4662(16) 0.0268(10) 0.6099(13) 0.0155(19) Uani 1 1 d . . .
O6 O 0.4762(18) 0.0695(9) 0.1213(16) 0.019(2) Uani 1 1 d . . .

loop_
_atom_site_aniso_label
_atom_site_aniso_U_11
_atom_site_aniso_U_22
_atom_site_aniso_U_33
_atom_site_aniso_U_23
_atom_site_aniso_U_13
_atom_site_aniso_U_12
I1 0.0141(5) 0.0128(4) 0.0123(5) -0.0004(4) 0.0047(4) -0.0005(4)
I2 0.0126(5) 0.0144(4) 0.0134(4) -0.0002(4) 0.0045(4) 0.0000(4)
Sn1 0.0118(4) 0.0125(4) 0.0134(4) 0.0009(3) 0.0042(3) -0.0003(3)
O1 0.007(5) 0.009(5) 0.017(5) -0.005(4) 0.001(4) 0.002(4)
O2 0.022(5) 0.007(5) 0.019(5) 0.005(4) 0.009(5) 0.000(4)
F1 0.019(4) 0.018(4) 0.009(3) 0.003(3) -0.006(3) -0.003(3)
F2 0.023(4) 0.008(4) 0.020(4) 0.004(3) 0.003(3) 0.001(3)
O3 0.017(4) 0.013(5) 0.020(5) 0.006(4) 0.013(4) 0.000(4)
O4 0.018(5) 0.025(6) 0.025(5) -0.001(5) 0.014(5) 0.003(5)
O5 0.025(5) 0.012(5) 0.010(4) -0.001(4) 0.005(4) -0.003(5)
O6 0.025(6) 0.014(5) 0.021(5) 0.007(4) 0.010(5) 0.009(4)

loop_
_atom_type_symbol
_atom_type_description
_atom_type_scat_dispersion_real
_atom_type_scat_dispersion_imag
_atom_type_scat_source
O O 0.0106 0.0060 'International Tables Vol C Tables 4.2.6.8 and 6.1.1.4'
F F 0.0171 0.0103 'International Tables Vol C Tables 4.2.6.8 and 6.1.1.4'
Sn Sn -0.6537 1.4246 'International Tables Vol C Tables 4.2.6.8 and 6.1.1.4'
I I -0.4742 1.8119 'International Tables Vol C Tables 4.2.6.8 and 6.1.1.4'

loop_
_geom_angle_atom_site_label_1
_geom_angle_atom_site_label_2
_geom_angle_atom_site_label_3
_geom_angle
_geom_angle_site_symmetry_1
_geom_angle_site_symmetry_3
_geom_angle_publ_flag
O6 I1 O3 102.3(5) . . ?
O6 I1 O4 96.9(5) . . ?
O3 I1 O4 95.4(4) . . ?
O6 I1 O2 76.3(4) . . ?
O3 I1 O2 88.6(4) . . ?
O4 I1 O2 172.8(4) . . ?
O2 I2 O5 102.8(5) . . ?
O2 I2 O1 97.9(4) . . ?
O5 I2 O1 95.5(4) . . ?
F2 Sn1 F1 179.4(4) . . ?
F2 Sn1 O1 88.9(4) . . ?
F1 Sn1 O1 91.6(4) . . ?
F2 Sn1 O5 86.5(3) . 1_455 ?
F1 Sn1 O5 93.8(4) . 1_455 ?
O1 Sn1 O5 88.5(4) . 1_455 ?
F2 Sn1 O4 94.5(4) . 1_456 ?
F1 Sn1 O4 85.1(4) . 1_456 ?
O1 Sn1 O4 176.6(5) . 1_456 ?
O5 Sn1 O4 91.6(4) 1_455 1_456 ?
F2 Sn1 O3 94.4(4) . 1_556 ?
F1 Sn1 O3 85.2(3) . 1_556 ?
O1 Sn1 O3 93.6(4) . 1_556 ?
O5 Sn1 O3 177.7(4) 1_455 1_556 ?
O4 Sn1 O3 86.3(4) 1_456 1_556 ?
I2 O1 Sn1 134.7(6) . . ?
I2 O2 I1 105.5(4) . . ?
I1 O3 Sn1 138.7(5) . 1_554 ?
I1 O4 Sn1 132.7(6) . 1_654 ?
I2 O5 Sn1 138.0(5) . 1_655 ?

loop_
_geom_bond_atom_site_label_1
_geom_bond_atom_site_label_2
_geom_bond_distance
_geom_bond_site_symmetry_2
_geom_bond_publ_flag
I1 O6 1.795(10) . ?
I1 O3 1.820(9) . ?
I1 O4 1.851(9) . ?
I1 O2 2.445(10) . ?
I2 O2 1.797(10) . ?
I2 O5 1.831(9) . ?
I2 O1 1.837(9) . ?
Sn1 F2 1.953(8) . ?
Sn1 F1 1.970(8) . ?
Sn1 O1 2.028(9) . ?
Sn1 O5 2.049(10) 1_455 ?
Sn1 O4 2.054(10) 1_456 ?
Sn1 O3 2.061(10) 1_556 ?
O3 Sn1 2.061(10) 1_554 ?
O4 Sn1 2.054(10) 1_654 ?
O5 Sn1 2.049(10) 1_655 ?
